data_7045142
loop_
_publ_author_name
'Nemec, I.'
'Herchel, R.'
'Tr\'avn\'i\<cek, Z'

_publ_section_title
;
 Two polymorphic Co(ii) field-induced single-ion magnets with enormous
 angular distortion from the ideal octahedron.
;
_journal_issue 5
_journal_name_full 'Dalton transactions (Cambridge, England : 2003)'
_journal_page_first 1614
_journal_page_last 1623
_journal_paper_doi 10.1039/c7dt03992a
_journal_volume 47
_journal_year 2018
_chemical_formula_sum 'C28 H22 N2 O4 Zn'
_chemical_formula_weight 515.86
_space_group_crystal_system monoclinic
_space_group_IT_number 15
_space_group_name_Hall '-C 2yc'
_space_group_name_H-M_alt 'C 1 2/c 1'
_symmetry_space_group_name_Hall '-C 2yc'
_symmetry_space_group_name_H-M 'C 1 2/c 1'
_atom_sites_solution_hydrogens geom
_audit_update_record
;
2017-12-01 deposited with the CCDC.
2017-12-21 downloaded from the CCDC.
;
_cell_angle_alpha 90
_cell_angle_beta 91.848(6)
_cell_angle_gamma 90
_cell_formula_units_Z 4
_cell_length_a 17.722(3)
_cell_length_b 14.424(3)
_cell_length_c 9.2768(13)
_cell_measurement_reflns_used 6464
_cell_measurement_temperature 150.(2)
_cell_measurement_theta_max 28.0409
_cell_measurement_theta_min 2.3010
_cell_volume 2370.1(7)
_computing_cell_refinement 'SAINT V8.37A (Bruker AXS Inc., 2015)'
_computing_data_collection 'SAINT V8.37A (Bruker AXS Inc., 2015)'
_computing_data_reduction 'SAINT V8.37A (Bruker AXS Inc., 2015)'
_computing_molecular_graphics 'shelXle (C.B. Huebschle, rev 807)'
_computing_publication_material ' enCIFer (Allen et al., 2004)'
_computing_structure_refinement 'SHELXL-2014/7 (Sheldrick, 2014)'
_computing_structure_solution 'XT, VERSION 2014/5'
_diffrn_ambient_temperature 150.(2)
_diffrn_detector_area_resol_mean 10.4167
_diffrn_measured_fraction_theta_full 0.996
_diffrn_measured_fraction_theta_max 0.996
_diffrn_measurement_device_type 'Bruker D8'
_diffrn_radiation_wavelength 0.71073
_diffrn_reflns_av_R_equivalents 0.0815
_diffrn_reflns_av_unetI/netI 0.0394
_diffrn_reflns_limit_h_max 23
_diffrn_reflns_limit_h_min -23
_diffrn_reflns_limit_k_max 18
_diffrn_reflns_limit_k_min -19
_diffrn_reflns_limit_l_max 12
_diffrn_reflns_limit_l_min -12
_diffrn_reflns_number 25904
_diffrn_reflns_theta_full 28.32
_diffrn_reflns_theta_max 28.32
_diffrn_reflns_theta_min 1.82
_diffrn_source_type MoK\a
_exptl_absorpt_coefficient_mu 1.070
_exptl_absorpt_correction_T_max 0.81
_exptl_absorpt_correction_T_min 0.76
_exptl_absorpt_correction_type multi-scan
_exptl_absorpt_process_details
;
SADABS-2016/2 - Bruker AXS area detector scaling and absorption correction
;
_exptl_crystal_colour white
_exptl_crystal_density_diffrn 1.434
_exptl_crystal_density_method 'not measured'
_exptl_crystal_description needle
_exptl_crystal_F_000 1064
_exptl_crystal_size_max 0.320
_exptl_crystal_size_mid 0.200
_exptl_crystal_size_min 0.200
_refine_diff_density_max 0.503
_refine_diff_density_min -0.427
_refine_ls_extinction_method none
_refine_ls_goodness_of_fit_ref 0.964
_refine_ls_hydrogen_treatment constr
_refine_ls_matrix_type full
_refine_ls_number_parameters 160
_refine_ls_number_reflns 2953
_refine_ls_number_restraints 0
_refine_ls_restrained_S_all 0.964
_refine_ls_R_factor_all 0.0600
_refine_ls_R_factor_gt 0.0392
_refine_ls_shift/su_max 0.000
_refine_ls_shift/su_mean 0.000
_refine_ls_structure_factor_coef Fsqd
_refine_ls_weighting_details 'w=1/[\s^2^(Fo^2^)+(0.1000P)^2^] where P=(Fo^2^+2Fc^2^)/3'
_refine_ls_weighting_scheme calc
_refine_ls_wR_factor_gt 0.1121
_refine_ls_wR_factor_ref 0.1302
_reflns_number_gt 2408
_reflns_number_total 2953
_reflns_threshold_expression 'I > 2\s(I)'
_cod_data_source_file c7dt03992a2.cif
_cod_data_source_block 3
_cod_depositor_comments
;
The following automatic conversions were performed:

'_exptl_absorpt_correction_type' value 'Multi-Scan' changed to
'multi-scan' according to
/home/data/users/saulius/crontab/automatic-downloads/rss-feeds/RSC/lib/dictionaries/cif_core.dic
dictionary named 'cif_core.dic' version 2.4.2 from 2011-04-26.

Automatic conversion script
Id: cif_fix_values 4973 2017-02-22 13:04:09Z antanas 

 Adding full bibliography for 7045141--7045142.cif.
;
_cod_database_code 7045142

loop_
_space_group_symop_operation_xyz
'x, y, z'
'-x, y, -z+1/2'
'x+1/2, y+1/2, z'
'-x+1/2, y+1/2, -z+1/2'
'-x, -y, -z'
'x, -y, z-1/2'
'-x+1/2, -y+1/2, -z'
'x+1/2, -y+1/2, z-1/2'

loop_
_atom_site_type_symbol
_atom_site_label
_atom_site_fract_x
_atom_site_fract_y
_atom_site_fract_z
_atom_site_U_iso_or_equiv
_atom_site_adp_type
_atom_site_calc_flag
_atom_site_refinement_flags_adp
_atom_site_refinement_flags_occupancy
_atom_site_refinement_flags_posn
_atom_site_occupancy
Zn Zn1 0.5 0.26328(3) 0.75 0.01959(15) Uani d T P S 1
N N1 0.44421(11) 0.37238(14) 0.64770(18) 0.0182(4) Uani d . . . 1
O O1 0.47335(11) 0.17899(14) 0.9047(2) 0.0353(5) Uani d . . . 1
O O2 0.36703(15) 0.25716(14) 0.8869(3) 0.0428(6) Uani d . . . 1
C C1 0.40627(16) 0.19644(17) 0.9437(3) 0.0257(5) Uani d . . . 1
C C2 0.37702(14) 0.13749(16) 1.0629(2) 0.0218(5) Uani d . . . 1
C C3 0.30652(15) 0.15512(18) 1.1161(3) 0.0273(5) Uani d . . . 1
H H5 0.2773 0.2055 1.0788 0.033 Uiso calc U . R 1
C C4 0.27833(15) 0.0997(2) 1.2234(3) 0.0316(6) Uani d . . . 1
H H1 0.2299 0.1123 1.2597 0.038 Uiso calc U . R 1
C C5 0.31975(18) 0.0270(2) 1.2776(3) 0.0429(8) Uani d . . . 1
H H2 0.3 -0.0112 1.3508 0.051 Uiso calc U . R 1
C C6 0.3903(2) 0.0091(3) 1.2258(4) 0.0606(11) Uani d . . . 1
H H3 0.4192 -0.0413 1.2635 0.073 Uiso calc U . R 1
C C7 0.41926(18) 0.0649(2) 1.1183(3) 0.0446(8) Uani d . . . 1
H H4 0.4681 0.0529 1.0833 0.053 Uiso calc U . R 1
C C8 0.38857(13) 0.36884(18) 0.5473(2) 0.0231(5) Uani d . . . 1
C C9 0.36142(16) 0.2750(2) 0.5006(3) 0.0324(6) Uani d . . . 1
H H6 0.4044 0.2377 0.4706 0.049 Uiso calc U . R 1
H H8 0.325 0.2816 0.4195 0.049 Uiso calc U . R 1
H H7 0.3371 0.2443 0.5811 0.049 Uiso calc U . R 1
C C10 0.35689(14) 0.45174(19) 0.4910(2) 0.0265(5) Uani d . . . 1
H H10 0.3173 0.4487 0.4197 0.032 Uiso calc U . R 1
C C11 0.38230(15) 0.53567(19) 0.5375(2) 0.0269(5) Uani d . . . 1
H H9 0.3606 0.5909 0.4988 0.032 Uiso calc U . R 1
C C12 0.44117(14) 0.54059(17) 0.6437(2) 0.0224(5) Uani d . . . 1
C C13 0.47181(16) 0.62575(17) 0.6988(2) 0.0275(5) Uani d . . . 1
H H11 0.4524 0.683 0.6632 0.033 Uiso calc U . R 1
C C14 0.46995(13) 0.45597(16) 0.6959(2) 0.0183(5) Uani d . . . 1

loop_
_atom_site_aniso_label
_atom_site_aniso_U_11
_atom_site_aniso_U_22
_atom_site_aniso_U_33
_atom_site_aniso_U_12
_atom_site_aniso_U_13
_atom_site_aniso_U_23
Zn1 0.0194(2) 0.0185(2) 0.0210(2) 0 0.00314(15) 0
N1 0.0177(9) 0.0226(10) 0.0145(8) -0.0004(7) 0.0028(7) 0.0009(7)
O1 0.0408(12) 0.0308(10) 0.0352(10) -0.0022(8) 0.0163(9) 0.0057(8)
O2 0.0539(15) 0.0332(11) 0.0416(12) 0.0054(9) 0.0074(11) 0.0196(9)
C1 0.0399(15) 0.0173(12) 0.0203(11) -0.0072(10) 0.0068(10) -0.0040(9)
C2 0.0302(13) 0.0167(11) 0.0188(11) -0.0012(9) 0.0032(9) -0.0007(8)
C3 0.0296(13) 0.0271(13) 0.0252(12) 0.0052(10) 0.0019(10) 0.0040(10)
C4 0.0246(13) 0.0417(16) 0.0287(13) 0.0017(11) 0.0048(11) 0.0067(11)
C5 0.0388(17) 0.0494(18) 0.0409(16) -0.0033(14) 0.0071(13) 0.0256(14)
C6 0.046(2) 0.054(2) 0.083(3) 0.0196(16) 0.0191(18) 0.046(2)
C7 0.0362(17) 0.0418(18) 0.0570(19) 0.0155(13) 0.0205(15) 0.0231(14)
C8 0.0173(11) 0.0350(14) 0.0174(11) -0.0019(9) 0.0046(9) 0.0011(9)
C9 0.0263(14) 0.0397(16) 0.0306(14) -0.0097(11) -0.0061(11) -0.0018(11)
C10 0.0211(12) 0.0391(15) 0.0195(11) -0.0001(10) 0.0006(9) 0.0068(10)
C11 0.0277(14) 0.0345(14) 0.0189(11) 0.0081(10) 0.0054(10) 0.0083(10)
C12 0.0261(13) 0.0268(12) 0.0148(10) 0.0031(9) 0.0081(9) 0.0029(8)
C13 0.0408(15) 0.0209(12) 0.0213(11) 0.0035(10) 0.0086(10) 0.0021(9)
C14 0.0188(11) 0.0243(12) 0.0123(9) -0.0006(9) 0.0070(8) 0.0002(8)

loop_
_atom_type_symbol
_atom_type_description
_atom_type_scat_dispersion_real
_atom_type_scat_dispersion_imag
_atom_type_scat_source
C C 0.0033 0.0016 'International Tables Vol C Tables 4.2.6.8 and 6.1.1.4'
H H 0.0000 0.0000 'International Tables Vol C Tables 4.2.6.8 and 6.1.1.4'
N N 0.0061 0.0033 'International Tables Vol C Tables 4.2.6.8 and 6.1.1.4'
O O 0.0106 0.0060 'International Tables Vol C Tables 4.2.6.8 and 6.1.1.4'
Zn Zn 0.2839 1.4301 'International Tables Vol C Tables 4.2.6.8 and 6.1.1.4'

loop_
_geom_angle_atom_site_label_1
_geom_angle_atom_site_label_2
_geom_angle_atom_site_label_3
_geom_angle_site_symmetry_1
_geom_angle_site_symmetry_3
_geom_angle
O1 Zn1 O1 . 2_656 102.89(12)
O1 Zn1 N1 . . 133.40(8)
O1 Zn1 N1 2_656 . 105.04(8)
O1 Zn1 N1 . 2_656 105.05(8)
O1 Zn1 N1 2_656 2_656 133.39(8)
N1 Zn1 N1 . 2_656 81.18(11)
C8 N1 C14 . . 119.7(2)
C8 N1 Zn1 . . 128.40(16)
C14 N1 Zn1 . . 111.89(15)
C1 O1 Zn1 . . 109.55(17)
O2 C1 O1 . . 122.6(2)
O2 C1 C2 . . 121.1(2)
O1 C1 C2 . . 116.3(2)
C7 C2 C3 . . 119.6(2)
C7 C2 C1 . . 120.6(2)
C3 C2 C1 . . 119.8(2)
C2 C3 C4 . . 120.2(2)
C2 C3 H5 . . 119.9
C4 C3 H5 . . 119.9
C5 C4 C3 . . 120.4(3)
C5 C4 H1 . . 119.8
C3 C4 H1 . . 119.8
C4 C5 C6 . . 119.8(3)
C4 C5 H2 . . 120.1
C6 C5 H2 . . 120.1
C5 C6 C7 . . 120.1(3)
C5 C6 H3 . . 119.9
C7 C6 H3 . . 119.9
C2 C7 C6 . . 119.9(3)
C2 C7 H4 . . 120.1
C6 C7 H4 . . 120.1
N1 C8 C10 . . 120.1(2)
N1 C8 C9 . . 117.4(2)
C10 C8 C9 . . 122.5(2)
C8 C9 H6 . . 109.5
C8 C9 H8 . . 109.5
H6 C9 H8 . . 109.5
C8 C9 H7 . . 109.5
H6 C9 H7 . . 109.5
H8 C9 H7 . . 109.5
C11 C10 C8 . . 120.9(2)
C11 C10 H10 . . 119.6
C8 C10 H10 . . 119.6
C10 C11 C12 . . 119.8(2)
C10 C11 H9 . . 120.1
C12 C11 H9 . . 120.1
C14 C12 C11 . . 116.7(2)
C14 C12 C13 . . 119.6(2)
C11 C12 C13 . . 123.7(2)
C13 C13 C12 2_656 . 120.84(14)
C13 C13 H11 2_656 . 119.6
C12 C13 H11 . . 119.6
N1 C14 C12 . . 122.9(2)
N1 C14 C14 . 2_656 117.52(13)
C12 C14 C14 . 2_656 119.55(14)

loop_
_geom_bond_atom_site_label_1
_geom_bond_atom_site_label_2
_geom_bond_site_symmetry_2
_geom_bond_distance
Zn1 O1 . 1.9508(18)
Zn1 O1 2_656 1.9508(18)
Zn1 N1 . 2.0722(19)
Zn1 N1 2_656 2.0722(19)
N1 C8 . 1.335(3)
N1 C14 . 1.360(3)
O1 C1 . 1.278(3)
O2 C1 . 1.227(4)
C1 C2 . 1.501(3)
C2 C7 . 1.378(4)
C2 C3 . 1.382(4)
C3 C4 . 1.382(3)
C3 H5 . 0.95
C4 C5 . 1.367(4)
C4 H1 . 0.95
C5 C6 . 1.378(5)
C5 H2 . 0.95
C6 C7 . 1.392(4)
C6 H3 . 0.95
C7 H4 . 0.95
C8 C10 . 1.414(3)
C8 C9 . 1.495(4)
C9 H6 . 0.98
C9 H8 . 0.98
C9 H7 . 0.98
C10 C11 . 1.357(4)
C10 H10 . 0.95
C11 C12 . 1.413(4)
C11 H9 . 0.95
C12 C14 . 1.403(3)
C12 C13 . 1.431(4)
C13 C13 2_656 1.357(5)
C13 H11 . 0.95
C14 C14 2_656 1.440(5)

loop_
_geom_torsion_atom_site_label_1
_geom_torsion_atom_site_label_2
_geom_torsion_atom_site_label_3
_geom_torsion_atom_site_label_4
_geom_torsion_site_symmetry_4
_geom_torsion
Zn1 O1 C1 O2 . 0.8(3)
Zn1 O1 C1 C2 . -179.84(16)
O2 C1 C2 C7 . 175.0(3)
O1 C1 C2 C7 . -4.4(4)
O2 C1 C2 C3 . -4.0(4)
O1 C1 C2 C3 . 176.7(2)
C7 C2 C3 C4 . -0.6(4)
C1 C2 C3 C4 . 178.4(2)
C2 C3 C4 C5 . -0.2(4)
C3 C4 C5 C6 . 0.5(5)
C4 C5 C6 C7 . -0.1(6)
C3 C2 C7 C6 . 0.9(5)
C1 C2 C7 C6 . -178.0(3)
C5 C6 C7 C2 . -0.6(6)
C14 N1 C8 C10 . 0.3(3)
Zn1 N1 C8 C10 . 179.34(15)
C14 N1 C8 C9 . -178.7(2)
Zn1 N1 C8 C9 . 0.3(3)
N1 C8 C10 C11 . 0.0(4)
C9 C8 C10 C11 . 179.1(2)
C8 C10 C11 C12 . 0.0(4)
C10 C11 C12 C14 . -0.3(3)
C10 C11 C12 C13 . 179.7(2)
C14 C12 C13 C13 2_656 -0.2(4)
C11 C12 C13 C13 2_656 179.8(3)
C8 N1 C14 C12 . -0.7(3)
Zn1 N1 C14 C12 . -179.89(17)
C8 N1 C14 C14 2_656 -179.9(2)
Zn1 N1 C14 C14 2_656 0.9(3)
C11 C12 C14 N1 . 0.7(3)
C13 C12 C14 N1 . -179.3(2)
C11 C12 C14 C14 2_656 179.9(2)
C13 C12 C14 C14 2_656 -0.1(4)
